data_7050121
loop_
_publ_author_name
'Gudneppanavar Rajsekhar'
'Chebrolu P. Rao'
'Pauli Saarenketo'
'Kalle N\"attinen'
'Kari Rissanen'

_publ_section_title
;
 Complexation behaviour of hexadentate ligands possessing N2O4 and
 N2O2S2 cores: differential reactivity towards Co(II), Ni(II) and
 Zn(II) salts and structures of the products
;
_journal_issue 1
_journal_name_full 'New J. Chem.'
_journal_page_first 75
_journal_page_last 84
_journal_paper_doi 10.1039/b305313j
_journal_volume 28
_journal_year 2004
_chemical_formula_sum 'C28 H22 N2 Ni O2 S2'
_chemical_formula_weight 541.31
_chemical_name_systematic
;
?
;
_space_group_IT_number 76
_symmetry_cell_setting tetragonal
_symmetry_Int_Tables_number 76
_symmetry_space_group_name_Hall 'P 4w'
_symmetry_space_group_name_H-M 'P 41'
_atom_sites_solution_hydrogens geom
_atom_sites_solution_primary direct
_atom_sites_solution_secondary difmap
_audit_creation_method SHELXL-97
_cell_angle_alpha 90.00
_cell_angle_beta 90.00
_cell_angle_gamma 90.00
_cell_formula_units_Z 4
_cell_length_a 11.233(1)
_cell_length_b 11.233(1)
_cell_length_c 18.428(2)
_cell_measurement_reflns_used 10335
_cell_measurement_temperature 150(2)
_cell_measurement_theta_max 27.5
_cell_measurement_theta_min 1.81
_cell_volume 2325.3(4)
_computing_cell_refinement DENZO-SMN
_computing_data_collection Collect
_computing_data_reduction DENZO-SMN
_computing_molecular_graphics 'PLATON (A.L.Spek, 2000)'
_computing_publication_material 'SHELXL-97 (Sheldrick, 1997)'
_computing_structure_refinement 'SHELXL-97 (Sheldrick, 1997)'
_computing_structure_solution SIR-92
_diffrn_ambient_temperature 150(2)
_diffrn_measured_fraction_theta_full 0.998
_diffrn_measured_fraction_theta_max 0.998
_diffrn_measurement_device_type 'Nonius KappaCCD'
_diffrn_measurement_method 'rotation in phi and omega'
_diffrn_radiation_monochromator graphite
_diffrn_radiation_source 'fine-focus sealed tube'
_diffrn_radiation_type MoK\a
_diffrn_radiation_wavelength 0.71073
_diffrn_reflns_av_R_equivalents 0.1088
_diffrn_reflns_av_sigmaI/netI 0.1760
_diffrn_reflns_limit_h_max 13
_diffrn_reflns_limit_h_min -10
_diffrn_reflns_limit_k_max 11
_diffrn_reflns_limit_k_min -12
_diffrn_reflns_limit_l_max 21
_diffrn_reflns_limit_l_min -19
_diffrn_reflns_number 8895
_diffrn_reflns_theta_full 24.99
_diffrn_reflns_theta_max 24.99
_diffrn_reflns_theta_min 1.81
_exptl_absorpt_coefficient_mu 1.045
_exptl_absorpt_correction_type none
_exptl_crystal_colour 'dark red'
_exptl_crystal_density_diffrn 1.546
_exptl_crystal_density_meas ?
_exptl_crystal_density_method 'not measured'
_exptl_crystal_description block
_exptl_crystal_F_000 1120
_exptl_crystal_size_max 0.11
_exptl_crystal_size_mid 0.09
_exptl_crystal_size_min 0.06
_refine_diff_density_max 2.055
_refine_diff_density_min -1.012
_refine_diff_density_rms 0.276
_refine_ls_abs_structure_details 'Flack H D (1983), Acta Cryst. A39, 876-881'
_refine_ls_abs_structure_Flack 0.59(10)
_refine_ls_extinction_coef 0.016(4)
_refine_ls_extinction_expression Fc^*^=kFc[1+0.001xFc^2^\l^3^/sin(2\q)]^-1/4^
_refine_ls_extinction_method SHELXL
_refine_ls_goodness_of_fit_ref 1.112
_refine_ls_hydrogen_treatment riding
_refine_ls_matrix_type full
_refine_ls_number_parameters 142
_refine_ls_number_reflns 3999
_refine_ls_number_restraints 1
_refine_ls_restrained_S_all 1.112
_refine_ls_R_factor_all 0.2345
_refine_ls_R_factor_gt 0.1940
_refine_ls_shift/su_max 0.000
_refine_ls_shift/su_mean 0.000
_refine_ls_structure_factor_coef Fsqd
_refine_ls_weighting_details 'calc w=1/[\s^2^(Fo^2^)+(0.1253P)^2^+136.0262P] where P=(Fo^2^+2Fc^2^)/3'
_refine_ls_weighting_scheme calc
_refine_ls_wR_factor_gt 0.4342
_refine_ls_wR_factor_ref 0.4559
_reflns_number_gt 2718
_reflns_number_total 3999
_reflns_threshold_expression >2sigma(I)
_cod_data_source_file b305313j.txt
_cod_data_source_block cpr104
_cod_depositor_comments
;
The following automatic conversions were performed:

'_exptl_crystal_density_meas' value 'none' was changed to '?' - the
value is perceived as not measured.

Automatic conversion script
Id: cif_fix_values 3008 2015-01-20 13:52:24Z robertas 
;
_cod_original_sg_symbol_H-M P41
_cod_database_code 7050121

loop_
_symmetry_equiv_pos_as_xyz
'x, y, z'
'-x, -y, z+1/2'
'-y, x, z+1/4'
'y, -x, z+3/4'

loop_
_atom_site_label
_atom_site_type_symbol
_atom_site_fract_x
_atom_site_fract_y
_atom_site_fract_z
_atom_site_U_iso_or_equiv
_atom_site_adp_type
_atom_site_occupancy
_atom_site_symmetry_multiplicity
_atom_site_calc_flag
_atom_site_refinement_flags
_atom_site_disorder_assembly
_atom_site_disorder_group
Ni1 Ni 0.7724(3) 0.2836(3) 0.20143(19) 0.0282(9) Uiso 1 1 d . . .
O1 O 0.909(2) 0.344(2) 0.2509(13) 0.057(6) Uiso 1 1 d . . .
C2 C 1.009(2) 0.274(2) 0.2656(14) 0.030(6) Uiso 1 1 d . . .
C3 C 1.093(3) 0.309(3) 0.3226(17) 0.043(7) Uiso 1 1 d . . .
H3 H 1.0755 0.3761 0.3523 0.051 Uiso 1 1 calc R . .
C4 C 1.191(4) 0.249(4) 0.332(2) 0.072(12) Uiso 1 1 d . . .
H4 H 1.2455 0.2760 0.3681 0.087 Uiso 1 1 calc R . .
C5 C 1.220(2) 0.147(2) 0.2938(13) 0.022(5) Uiso 1 1 d . . .
H5 H 1.2874 0.0998 0.3054 0.026 Uiso 1 1 calc R . .
C6 C 1.149(3) 0.119(3) 0.2415(18) 0.052(9) Uiso 1 1 d . . .
H6 H 1.1724 0.0548 0.2110 0.063 Uiso 1 1 calc R . .
C7 C 1.046(2) 0.172(2) 0.2264(13) 0.023(5) Uiso 1 1 d . . .
C8 C 0.967(3) 0.139(3) 0.1641(18) 0.049(8) Uiso 1 1 d . . .
H8 H 1.0021 0.0830 0.1318 0.059 Uiso 1 1 calc R . .
N9 N 0.8609(18) 0.1704(18) 0.1454(11) 0.025(5) Uiso 1 1 d . . .
C10 C 0.808(2) 0.115(2) 0.0873(12) 0.020(5) Uiso 1 1 d . . .
C11 C 0.874(3) 0.052(3) 0.0272(15) 0.037(7) Uiso 1 1 d . . .
H11 H 0.9584 0.0501 0.0282 0.044 Uiso 1 1 calc R . .
C12 C 0.817(2) 0.002(2) -0.0260(13) 0.027(6) Uiso 1 1 d . . .
H12 H 0.8620 -0.0373 -0.0626 0.032 Uiso 1 1 calc R . .
C13 C 0.687(3) 0.002(3) -0.0320(18) 0.045(8) Uiso 1 1 d . . .
H13 H 0.6481 -0.0313 -0.0728 0.054 Uiso 1 1 calc R . .
C14 C 0.625(2) 0.053(2) 0.0239(14) 0.028(6) Uiso 1 1 d . . .
H14 H 0.5403 0.0548 0.0224 0.033 Uiso 1 1 calc R . .
C15 C 0.682(2) 0.101(2) 0.0808(12) 0.017(5) Uiso 1 1 d . . .
S16 S 0.5951(7) 0.1909(7) 0.1454(4) 0.0367(18) Uiso 1 1 d . . .
C17 C 0.555(2) 0.088(2) 0.2095(16) 0.037(7) Uiso 1 1 d . . .
H17A H 0.4900 0.1214 0.2397 0.045 Uiso 1 1 calc R . .
H17B H 0.5236 0.0163 0.1848 0.045 Uiso 1 1 calc R . .
C18 C 0.664(2) 0.050(2) 0.2617(14) 0.025(5) Uiso 1 1 d . . .
H18A H 0.7207 0.0020 0.2324 0.030 Uiso 1 1 calc R . .
H18B H 0.6320 -0.0037 0.2998 0.030 Uiso 1 1 calc R . .
S19 S 0.7408(7) 0.1566(7) 0.3026(4) 0.0362(18) Uiso 1 1 d . . .
C20 C 0.630(2) 0.243(2) 0.3523(14) 0.028(6) Uiso 1 1 d . . .
C21 C 0.558(3) 0.203(3) 0.4062(18) 0.053(9) Uiso 1 1 d . . .
H21 H 0.5643 0.1213 0.4182 0.063 Uiso 1 1 calc R . .
C22 C 0.484(3) 0.265(3) 0.4425(18) 0.045(7) Uiso 1 1 d . . .
H22 H 0.4450 0.2330 0.4840 0.053 Uiso 1 1 calc R . .
C23 C 0.461(3) 0.381(3) 0.4190(17) 0.043(7) Uiso 1 1 d . . .
H23 H 0.4090 0.4312 0.4460 0.052 Uiso 1 1 calc R . .
C24 C 0.512(3) 0.421(3) 0.3594(16) 0.036(7) Uiso 1 1 d . . .
H24 H 0.4842 0.4936 0.3384 0.044 Uiso 1 1 calc R . .
C25 C 0.608(3) 0.357(3) 0.3257(16) 0.037(7) Uiso 1 1 d . . .
N26 N 0.6505(18) 0.4030(18) 0.2566(10) 0.022(4) Uiso 1 1 d . . .
C27 C 0.662(2) 0.518(2) 0.2399(15) 0.033(6) Uiso 1 1 d . . .
H27 H 0.6314 0.5706 0.2753 0.040 Uiso 1 1 calc R . .
C28 C 0.711(2) 0.573(2) 0.1814(14) 0.030(6) Uiso 1 1 d . . .
C29 C 0.703(3) 0.704(3) 0.1737(17) 0.043(7) Uiso 1 1 d . . .
H29 H 0.6754 0.7489 0.2138 0.052 Uiso 1 1 calc R . .
C30 C 0.731(2) 0.757(3) 0.1170(14) 0.032(6) Uiso 1 1 d . . .
H30 H 0.7244 0.8417 0.1154 0.038 Uiso 1 1 calc R . .
C31 C 0.7700(17) 0.7010(17) 0.0599(11) 0.006(4) Uiso 1 1 d . . .
H31 H 0.7823 0.7421 0.0155 0.008 Uiso 1 1 calc R . .
C32 C 0.793(3) 0.581(3) 0.0648(17) 0.042(7) Uiso 1 1 d . . .
H32 H 0.8333 0.5447 0.0254 0.051 Uiso 1 1 calc R . .
C33 C 0.762(3) 0.511(3) 0.1213(15) 0.035(7) Uiso 1 1 d . . .
O34 O 0.7736(18) 0.3929(18) 0.1152(11) 0.042(5) Uiso 1 1 d . . .

loop_
_atom_type_symbol
_atom_type_description
_atom_type_scat_dispersion_real
_atom_type_scat_dispersion_imag
_atom_type_scat_source
C C 0.0033 0.0016 'International Tables Vol C Tables 4.2.6.8 and 6.1.1.4'
H H 0.0000 0.0000 'International Tables Vol C Tables 4.2.6.8 and 6.1.1.4'
N N 0.0061 0.0033 'International Tables Vol C Tables 4.2.6.8 and 6.1.1.4'
O O 0.0106 0.0060 'International Tables Vol C Tables 4.2.6.8 and 6.1.1.4'
S S 0.1246 0.1234 'International Tables Vol C Tables 4.2.6.8 and 6.1.1.4'
Ni Ni 0.3393 1.1124 'International Tables Vol C Tables 4.2.6.8 and 6.1.1.4'

loop_
_geom_angle_atom_site_label_1
_geom_angle_atom_site_label_2
_geom_angle_atom_site_label_3
_geom_angle
_geom_angle_site_symmetry_1
_geom_angle_site_symmetry_3
_geom_angle_publ_flag
O1 Ni1 N9 94.2(9) . . ?
O1 Ni1 O34 98.9(9) . . ?
N9 Ni1 O34 88.6(8) . . ?
O1 Ni1 N26 93.8(9) . . ?
N9 Ni1 N26 172.0(9) . . ?
O34 Ni1 N26 89.8(8) . . ?
O1 Ni1 S19 87.6(7) . . ?
N9 Ni1 S19 95.9(6) . . ?
O34 Ni1 S19 171.8(7) . . ?
N26 Ni1 S19 84.8(6) . . ?
O1 Ni1 S16 174.9(7) . . ?
N9 Ni1 S16 85.0(6) . . ?
O34 Ni1 S16 86.1(6) . . ?
N26 Ni1 S16 87.0(6) . . ?
S19 Ni1 S16 87.4(3) . . ?
C2 O1 Ni1 122.6(19) . . ?
O1 C2 C7 126(2) . . ?
O1 C2 C3 120(2) . . ?
C7 C2 C3 113(2) . . ?
C4 C3 C2 120(3) . . ?
C4 C3 H3 120.1 . . ?
C2 C3 H3 120.1 . . ?
C3 C4 C5 124(4) . . ?
C3 C4 H4 118.2 . . ?
C5 C4 H4 118.2 . . ?
C6 C5 C4 116(3) . . ?
C6 C5 H5 121.9 . . ?
C4 C5 H5 121.9 . . ?
C5 C6 C7 126(3) . . ?
C5 C6 H6 117.2 . . ?
C7 C6 H6 117.2 . . ?
C6 C7 C2 121(3) . . ?
C6 C7 C8 124(3) . . ?
C2 C7 C8 115(2) . . ?
N9 C8 C7 133(3) . . ?
N9 C8 H8 113.5 . . ?
C7 C8 H8 113.5 . . ?
C8 N9 C10 119(2) . . ?
C8 N9 Ni1 121(2) . . ?
C10 N9 Ni1 119.7(16) . . ?
N9 C10 C15 123(2) . . ?
N9 C10 C11 125(2) . . ?
C15 C10 C11 112(2) . . ?
C12 C11 C10 121(3) . . ?
C12 C11 H11 119.5 . . ?
C10 C11 H11 119.5 . . ?
C11 C12 C13 123(3) . . ?
C11 C12 H12 118.5 . . ?
C13 C12 H12 118.5 . . ?
C14 C13 C12 117(3) . . ?
C14 C13 H13 121.5 . . ?
C12 C13 H13 121.5 . . ?
C15 C14 C13 120(3) . . ?
C15 C14 H14 119.8 . . ?
C13 C14 H14 119.8 . . ?
C14 C15 C10 126(2) . . ?
C14 C15 S16 117.8(18) . . ?
C10 C15 S16 114.6(17) . . ?
C17 S16 C15 102.6(12) . . ?
C17 S16 Ni1 102.0(10) . . ?
C15 S16 Ni1 94.0(8) . . ?
C18 C17 S16 113.0(18) . . ?
C18 C17 H17A 109.0 . . ?
S16 C17 H17A 109.0 . . ?
C18 C17 H17B 109.0 . . ?
S16 C17 H17B 109.0 . . ?
H17A C17 H17B 107.8 . . ?
C17 C18 S19 118.0(18) . . ?
C17 C18 H18A 107.8 . . ?
S19 C18 H18A 107.8 . . ?
C17 C18 H18B 107.8 . . ?
S19 C18 H18B 107.8 . . ?
H18A C18 H18B 107.1 . . ?
C18 S19 C20 105.1(13) . . ?
C18 S19 Ni1 99.0(9) . . ?
C20 S19 Ni1 100.1(9) . . ?
C21 C20 C25 117(3) . . ?
C21 C20 S19 127(2) . . ?
C25 C20 S19 116(2) . . ?
C22 C21 C20 127(3) . . ?
C22 C21 H21 116.7 . . ?
C20 C21 H21 116.7 . . ?
C21 C22 C23 118(3) . . ?
C21 C22 H22 121.2 . . ?
C23 C22 H22 121.2 . . ?
C24 C23 C22 120(3) . . ?
C24 C23 H23 120.1 . . ?
C22 C23 H23 120.1 . . ?
C23 C24 C25 121(3) . . ?
C23 C24 H24 119.5 . . ?
C25 C24 H24 119.5 . . ?
C20 C25 C24 116(3) . . ?
C20 C25 N26 125(2) . . ?
C24 C25 N26 117(2) . . ?
C27 N26 C25 125(2) . . ?
C27 N26 Ni1 115.2(17) . . ?
C25 N26 Ni1 113.6(16) . . ?
N26 C27 C28 132(3) . . ?
N26 C27 H27 114.1 . . ?
C28 C27 H27 114.1 . . ?
C27 C28 C33 124(3) . . ?
C27 C28 C29 120(3) . . ?
C33 C28 C29 115(2) . . ?
C30 C29 C28 123(3) . . ?
C30 C29 H29 118.4 . . ?
C28 C29 H29 118.4 . . ?
C29 C30 C31 122(3) . . ?
C29 C30 H30 119.2 . . ?
C31 C30 H30 119.2 . . ?
C30 C31 C32 119(2) . . ?
C30 C31 H31 120.5 . . ?
C32 C31 H31 120.5 . . ?
C33 C32 C31 125(3) . . ?
C33 C32 H32 117.6 . . ?
C31 C32 H32 117.6 . . ?
O34 C33 C32 119(3) . . ?
O34 C33 C28 126(3) . . ?
C32 C33 C28 115(3) . . ?
C33 O34 Ni1 122.7(18) . . ?

loop_
_geom_bond_atom_site_label_1
_geom_bond_atom_site_label_2
_geom_bond_distance
_geom_bond_site_symmetry_2
_geom_bond_publ_flag
Ni1 O1 1.91(2) . ?
Ni1 N9 1.92(2) . ?
Ni1 O34 2.01(2) . ?
Ni1 N26 2.17(2) . ?
Ni1 S19 2.373(8) . ?
Ni1 S16 2.473(8) . ?
O1 C2 1.39(3) . ?
C2 C7 1.41(4) . ?
C2 C3 1.46(4) . ?
C3 C4 1.31(5) . ?
C3 H3 0.9500 . ?
C4 C5 1.39(5) . ?
C4 H4 0.9500 . ?
C5 C6 1.29(4) . ?
C5 H5 0.9500 . ?
C6 C7 1.33(4) . ?
C6 H6 0.9500 . ?
C7 C8 1.50(4) . ?
C8 N9 1.29(4) . ?
C8 H8 0.9500 . ?
N9 C10 1.38(3) . ?
C10 C15 1.42(3) . ?
C10 C11 1.51(4) . ?
C11 C12 1.30(4) . ?
C11 H11 0.9500 . ?
C12 C13 1.46(4) . ?
C12 H12 0.9500 . ?
C13 C14 1.37(4) . ?
C13 H13 0.9500 . ?
C14 C15 1.35(3) . ?
C14 H14 0.9500 . ?
C15 S16 1.84(2) . ?
S16 C17 1.71(3) . ?
C17 C18 1.62(4) . ?
C17 H17A 0.9900 . ?
C17 H17B 0.9900 . ?
C18 S19 1.66(3) . ?
C18 H18A 0.9900 . ?
C18 H18B 0.9900 . ?
S19 C20 1.83(3) . ?
C20 C21 1.35(4) . ?
C20 C25 1.40(4) . ?
C21 C22 1.28(4) . ?
C21 H21 0.9500 . ?
C22 C23 1.40(4) . ?
C22 H22 0.9500 . ?
C23 C24 1.32(4) . ?
C23 H23 0.9500 . ?
C24 C25 1.44(4) . ?
C24 H24 0.9500 . ?
C25 N26 1.45(3) . ?
N26 C27 1.33(3) . ?
C27 C28 1.36(4) . ?
C27 H27 0.9500 . ?
C28 C33 1.42(4) . ?
C28 C29 1.48(4) . ?
C29 C30 1.25(4) . ?
C29 H29 0.9500 . ?
C30 C31 1.30(3) . ?
C30 H30 0.9500 . ?
C31 C32 1.37(4) . ?
C31 H31 0.9500 . ?
C32 C33 1.35(4) . ?
C32 H32 0.9500 . ?
C33 O34 1.34(3) . ?

loop_
_geom_torsion_atom_site_label_1
_geom_torsion_atom_site_label_2
_geom_torsion_atom_site_label_3
_geom_torsion_atom_site_label_4
_geom_torsion
_geom_torsion_site_symmetry_1
_geom_torsion_site_symmetry_2
_geom_torsion_site_symmetry_3
_geom_torsion_site_symmetry_4
_geom_torsion_publ_flag
N9 Ni1 O1 C2 -30(2) . . . . ?
O34 Ni1 O1 C2 -120(2) . . . . ?
N26 Ni1 O1 C2 150(2) . . . . ?
S19 Ni1 O1 C2 65(2) . . . . ?
S16 Ni1 O1 C2 51(10) . . . . ?
Ni1 O1 C2 C7 26(4) . . . . ?
Ni1 O1 C2 C3 -160(2) . . . . ?
O1 C2 C3 C4 -175(3) . . . . ?
C7 C2 C3 C4 1(4) . . . . ?
C2 C3 C4 C5 -3(6) . . . . ?
C3 C4 C5 C6 6(6) . . . . ?
C4 C5 C6 C7 -7(5) . . . . ?
C5 C6 C7 C2 5(5) . . . . ?
C5 C6 C7 C8 179(3) . . . . ?
O1 C2 C7 C6 174(3) . . . . ?
C3 C2 C7 C6 -1(4) . . . . ?
O1 C2 C7 C8 -1(4) . . . . ?
C3 C2 C7 C8 -176(2) . . . . ?
C6 C7 C8 N9 172(3) . . . . ?
C2 C7 C8 N9 -14(5) . . . . ?
C7 C8 N9 C10 -174(3) . . . . ?
C7 C8 N9 Ni1 1(5) . . . . ?
O1 Ni1 N9 C8 18(2) . . . . ?
O34 Ni1 N9 C8 117(2) . . . . ?
N26 Ni1 N9 C8 -164(5) . . . . ?
S19 Ni1 N9 C8 -70(2) . . . . ?
S16 Ni1 N9 C8 -157(2) . . . . ?
O1 Ni1 N9 C10 -167.0(18) . . . . ?
O34 Ni1 N9 C10 -68.2(18) . . . . ?
N26 Ni1 N9 C10 11(7) . . . . ?
S19 Ni1 N9 C10 104.9(17) . . . . ?
S16 Ni1 N9 C10 18.1(17) . . . . ?
C8 N9 C10 C15 152(3) . . . . ?
Ni1 N9 C10 C15 -24(3) . . . . ?
C8 N9 C10 C11 -23(4) . . . . ?
Ni1 N9 C10 C11 161.8(19) . . . . ?
N9 C10 C11 C12 180(2) . . . . ?
C15 C10 C11 C12 5(4) . . . . ?
C10 C11 C12 C13 1(4) . . . . ?
C11 C12 C13 C14 -4(4) . . . . ?
C12 C13 C14 C15 1(4) . . . . ?
C13 C14 C15 C10 6(4) . . . . ?
C13 C14 C15 S16 170(2) . . . . ?
N9 C10 C15 C14 177(2) . . . . ?
C11 C10 C15 C14 -8(4) . . . . ?
N9 C10 C15 S16 12(3) . . . . ?
C11 C10 C15 S16 -172.5(17) . . . . ?
C14 C15 S16 C17 93(2) . . . . ?
C10 C15 S16 C17 -102(2) . . . . ?
C14 C15 S16 Ni1 -164.2(19) . . . . ?
C10 C15 S16 Ni1 1.4(18) . . . . ?
O1 Ni1 S16 C17 13(9) . . . . ?
N9 Ni1 S16 C17 94.6(12) . . . . ?
O34 Ni1 S16 C17 -176.4(12) . . . . ?
N26 Ni1 S16 C17 -86.4(11) . . . . ?
S19 Ni1 S16 C17 -1.5(10) . . . . ?
O1 Ni1 S16 C15 -91(9) . . . . ?
N9 Ni1 S16 C15 -9.2(10) . . . . ?
O34 Ni1 S16 C15 79.8(9) . . . . ?
N26 Ni1 S16 C15 169.8(9) . . . . ?
S19 Ni1 S16 C15 -105.3(8) . . . . ?
C15 S16 C17 C18 74(2) . . . . ?
Ni1 S16 C17 C18 -23(2) . . . . ?
S16 C17 C18 S19 52(3) . . . . ?
C17 C18 S19 C20 56(2) . . . . ?
C17 C18 S19 Ni1 -48(2) . . . . ?
O1 Ni1 S19 C18 -155.3(11) . . . . ?
N9 Ni1 S19 C18 -61.3(12) . . . . ?
O34 Ni1 S19 C18 62(5) . . . . ?
N26 Ni1 S19 C18 110.7(11) . . . . ?
S16 Ni1 S19 C18 23.5(9) . . . . ?
O1 Ni1 S19 C20 97.5(11) . . . . ?
N9 Ni1 S19 C20 -168.5(11) . . . . ?
O34 Ni1 S19 C20 -46(5) . . . . ?
N26 Ni1 S19 C20 3.4(10) . . . . ?
S16 Ni1 S19 C20 -83.8(9) . . . . ?
C18 S19 C20 C21 61(3) . . . . ?
Ni1 S19 C20 C21 164(3) . . . . ?
C18 S19 C20 C25 -110(2) . . . . ?
Ni1 S19 C20 C25 -8(2) . . . . ?
C25 C20 C21 C22 -11(5) . . . . ?
S19 C20 C21 C22 178(3) . . . . ?
C20 C21 C22 C23 9(5) . . . . ?
C21 C22 C23 C24 3(5) . . . . ?
C22 C23 C24 C25 -13(5) . . . . ?
C21 C20 C25 C24 1(4) . . . . ?
S19 C20 C25 C24 173(2) . . . . ?
C21 C20 C25 N26 -162(3) . . . . ?
S19 C20 C25 N26 11(4) . . . . ?
C23 C24 C25 C20 10(4) . . . . ?
C23 C24 C25 N26 174(3) . . . . ?
C20 C25 N26 C27 -158(3) . . . . ?
C24 C25 N26 C27 39(4) . . . . ?
C20 C25 N26 Ni1 -7(3) . . . . ?
C24 C25 N26 Ni1 -170(2) . . . . ?
O1 Ni1 N26 C27 67.8(19) . . . . ?
N9 Ni1 N26 C27 -110(6) . . . . ?
O34 Ni1 N26 C27 -31.1(19) . . . . ?
S19 Ni1 N26 C27 155.1(18) . . . . ?
S16 Ni1 N26 C27 -117.3(18) . . . . ?
O1 Ni1 N26 C25 -86.6(18) . . . . ?
N9 Ni1 N26 C25 96(6) . . . . ?
O34 Ni1 N26 C25 174.5(18) . . . . ?
S19 Ni1 N26 C25 0.7(17) . . . . ?
S16 Ni1 N26 C25 88.3(17) . . . . ?
C25 N26 C27 C28 173(3) . . . . ?
Ni1 N26 C27 C28 22(4) . . . . ?
N26 C27 C28 C33 1(5) . . . . ?
N26 C27 C28 C29 175(3) . . . . ?
C27 C28 C29 C30 -170(3) . . . . ?
C33 C28 C29 C30 4(4) . . . . ?
C28 C29 C30 C31 0(5) . . . . ?
C29 C30 C31 C32 -7(4) . . . . ?
C30 C31 C32 C33 11(4) . . . . ?
C31 C32 C33 O34 171(3) . . . . ?
C31 C32 C33 C28 -6(4) . . . . ?
C27 C28 C33 O34 -3(5) . . . . ?
C29 C28 C33 O34 -178(3) . . . . ?
C27 C28 C33 C32 173(3) . . . . ?
C29 C28 C33 C32 -2(4) . . . . ?
C32 C33 O34 Ni1 163(2) . . . . ?
C28 C33 O34 Ni1 -21(4) . . . . ?
O1 Ni1 O34 C33 -62(2) . . . . ?
N9 Ni1 O34 C33 -156(2) . . . . ?
N26 Ni1 O34 C33 32(2) . . . . ?
S19 Ni1 O34 C33 81(5) . . . . ?
S16 Ni1 O34 C33 119(2) . . . . ?
